data_4327767
loop_
_publ_author_name
'Agata Bia\/lo\'nska'
'Robert Bronisz'
'Miko\/laj F. Rudolf'
'Marek Weselski'

_publ_contact_author_address
;
Faculty of Chemistry
University of Wroc\/law
14. F. Joliot-Curie
50-383 Wroc\/law
Poland
;
_publ_contact_author_email 'bron@wchuwr.pl weselski@eto.wchuwr.pl'
_publ_section_title
;
 HS\\leftarrow\\rightarrowLS Transition in Iron(II) Two-Dimensional
 Coordination Networks Containing Tris(tetrazol-1-ylmethyl)methane As
 Triconnected Building Block
;
_journal_name_full 'Inorganic Chemistry'
_journal_page_first 237
_journal_page_last 245
_journal_paper_doi 10.1021/ic201535x
_journal_volume 51
_journal_year 2012
_chemical_formula_moiety 'Fe 2(C7 H10 N12), 2(B F4)'
_chemical_formula_sum 'C14 H20 B2 F8 Fe N24'
_chemical_formula_weight 754.01
_chemical_name_systematic
;
catena-(bis(\m~3~-bis[tris(tetrazol-1-ylmethyl)methane-
N4,N4',N4'')iron(ii) bis(tetrafluoroborate))
;
_space_group_IT_number 147
_symmetry_cell_setting trigonal
_symmetry_space_group_name_Hall '-P 3'
_symmetry_space_group_name_H-M 'P -3'
_atom_sites_solution_hydrogens geom
_atom_sites_solution_primary direct
_atom_sites_solution_secondary difmap
_audit_creation_method SHELXL-97
_cell_angle_alpha 90.00
_cell_angle_beta 90.00
_cell_angle_gamma 120.00
_cell_formula_units_Z 1
_cell_length_a 10.159(3)
_cell_length_b 10.159(3)
_cell_length_c 8.247(2)
_cell_measurement_reflns_used 4176
_cell_measurement_temperature 293(2)
_cell_measurement_theta_max 36.79
_cell_measurement_theta_min 3.38
_cell_volume 737.1(4)
_computing_cell_refinement
;
CrysAlis RED, Oxford Diffraction Ltd.,
Version 1.171.33.52 (release 06-11-2009 CrysAlis171 .NET)
(compiled Nov  6 2009,16:24:50)
;
_computing_data_collection
;
CrysAlis CCD, Oxford Diffraction Ltd.,
Version 1.171.33.52 (release 06-11-2009 CrysAlis171 .NET)
(compiled Nov  6 2009,16:24:50)
;
_computing_data_reduction
;
CrysAlis RED, Oxford Diffraction Ltd.,
Version 1.171.33.52 (release 06-11-2009 CrysAlis171 .NET)
(compiled Nov  6 2009,16:24:50)
;
_computing_structure_refinement
;
SHELXL-97 (Sheldrick, G. M. (2008). <i>Acta Cryst.</i> <b>A64</b>, 112-122.)
;
_computing_structure_solution
;
SHELXS-97 (Sheldrick, G. M. (2008). <i>Acta Cryst.</i> <b>A64</b>, 112-122.)
;
_diffrn_ambient_temperature 293(2)
_diffrn_measured_fraction_theta_full 0.998
_diffrn_measured_fraction_theta_max 0.998
_diffrn_measurement_device_type 'Kuma KM4CCD'
_diffrn_measurement_method '\w scan'
_diffrn_radiation_monochromator graphite
_diffrn_radiation_source 'fine-focus sealed tube'
_diffrn_radiation_type MoK\a
_diffrn_radiation_wavelength 0.71073
_diffrn_reflns_av_R_equivalents 0.0437
_diffrn_reflns_av_sigmaI/netI 0.0244
_diffrn_reflns_limit_h_max 12
_diffrn_reflns_limit_h_min -12
_diffrn_reflns_limit_k_max 12
_diffrn_reflns_limit_k_min -12
_diffrn_reflns_limit_l_max 10
_diffrn_reflns_limit_l_min -8
_diffrn_reflns_number 8350
_diffrn_reflns_theta_full 26.99
_diffrn_reflns_theta_max 26.99
_diffrn_reflns_theta_min 3.39
_diffrn_standards_number 0
_exptl_absorpt_coefficient_mu 0.619
_exptl_absorpt_correction_type none
_exptl_crystal_colour colorless
_exptl_crystal_density_diffrn 1.699
_exptl_crystal_description block
_exptl_crystal_F_000 380
_exptl_crystal_size_max 0.18
_exptl_crystal_size_mid 0.15
_exptl_crystal_size_min 0.11
_refine_diff_density_max 0.201
_refine_diff_density_min -0.213
_refine_diff_density_rms 0.042
_refine_ls_extinction_method none
_refine_ls_goodness_of_fit_ref 1.037
_refine_ls_hydrogen_treatment constr
_refine_ls_matrix_type full
_refine_ls_number_parameters 148
_refine_ls_number_reflns 1075
_refine_ls_number_restraints 110
_refine_ls_restrained_S_all 1.095
_refine_ls_R_factor_all 0.0423
_refine_ls_R_factor_gt 0.0316
_refine_ls_shift/su_max 0.000
_refine_ls_shift/su_mean 0.000
_refine_ls_structure_factor_coef Fsqd
_refine_ls_weighting_details 'calc w=1/[\s^2^(Fo^2^)+(0.0449P)^2^+0.1214P] where P=(Fo^2^+2Fc^2^)/3'
_refine_ls_weighting_scheme calc
_refine_ls_wR_factor_gt 0.0753
_refine_ls_wR_factor_ref 0.0786
_reflns_number_gt 868
_reflns_number_total 1075
_reflns_threshold_expression >2sigma(I)
_cod_data_source_file ic201535x_si_001_02.cif
_cod_data_source_block 111tz191
_cod_database_code 4327767

loop_
_symmetry_equiv_pos_as_xyz
'x, y, z'
'-y, x-y, z'
'-x+y, -x, z'
'-x, -y, -z'
'y, -x+y, -z'
'x-y, x, -z'

loop_
_atom_site_label
_atom_site_type_symbol
_atom_site_fract_x
_atom_site_fract_y
_atom_site_fract_z
_atom_site_U_iso_or_equiv
_atom_site_adp_type
_atom_site_occupancy
_atom_site_symmetry_multiplicity
_atom_site_calc_flag
_atom_site_refinement_flags
_atom_site_disorder_group
Fe Fe 0.0000 0.0000 0.0000 0.0280(2) Uani 1 6 d S .
N1 N 0.38635(17) 0.20824(17) 0.31486(17) 0.0320(4) Uani 1 1 d . .
N2 N 0.3175(2) 0.0638(2) 0.3663(3) 0.0596(6) Uani 1 1 d . .
N3 N 0.2049(2) -0.0142(2) 0.2705(3) 0.0578(6) Uani 1 1 d . .
N4 N 0.19893(17) 0.07812(18) 0.15524(19) 0.0360(4) Uani 1 1 d . .
C1 C 0.52106(19) 0.3272(2) 0.3963(2) 0.0342(4) Uani 1 1 d . .
H1A H 0.5108 0.3090 0.5123 0.041 Uiso 1 1 calc R .
H1B H 0.5282 0.4247 0.3766 0.041 Uiso 1 1 calc R .
C2 C 0.6667 0.3333 0.3377(3) 0.0266(6) Uani 1 3 d S .
H2 H 0.6667 0.3333 0.2188 0.032 Uiso 1 3 calc SR .
C5 C 0.3125(2) 0.2149(2) 0.1866(2) 0.0359(4) Uani 1 1 d . .
H5 H 0.3368 0.3023 0.1278 0.043 Uiso 1 1 calc R .
B1 B 0.3333 0.6667 0.1056(8) 0.078(2) Uani 0.747(13) 3 d SPDU 1
F1 F 0.3917(15) 0.5885(13) 0.020(2) 0.095(8) Uani 0.249(4) 1 d PDU 1
F2 F 0.4340(11) 0.8223(8) 0.0926(18) 0.119(8) Uani 0.249(4) 1 d PDU 1
F3 F 0.317(3) 0.6219(13) 0.2677(7) 0.107(5) Uani 0.249(4) 1 d PDU 1
F4 F 0.1947(11) 0.6355(13) 0.037(2) 0.055(3) Uani 0.249(4) 1 d PDU 1
B11 B 0.3629(18) 0.7004(19) 0.139(2) 0.080(6) Uani 0.084(4) 1 d PDU -2
F11 F 0.344(3) 0.564(3) 0.201(4) 0.096(6) Uani 0.084(4) 1 d PDU -2
F21 F 0.424(3) 0.813(3) 0.258(3) 0.077(8) Uani 0.084(4) 1 d PDU -2
F31 F 0.464(3) 0.747(3) 0.009(3) 0.086(9) Uani 0.084(4) 1 d PDU -2
F41 F 0.223(2) 0.680(3) 0.088(3) 0.048(5) Uani 0.084(4) 1 d PDU -2

loop_
_atom_site_aniso_label
_atom_site_aniso_U_11
_atom_site_aniso_U_22
_atom_site_aniso_U_33
_atom_site_aniso_U_23
_atom_site_aniso_U_13
_atom_site_aniso_U_12
Fe 0.0246(2) 0.0246(2) 0.0349(4) 0.000 0.000 0.01228(12)
N1 0.0275(8) 0.0292(8) 0.0393(9) -0.0015(6) -0.0028(6) 0.0142(7)
N2 0.0477(11) 0.0375(10) 0.0773(13) 0.0146(9) -0.0241(10) 0.0091(8)
N3 0.0456(11) 0.0316(10) 0.0845(14) 0.0071(9) -0.0266(10) 0.0105(8)
N4 0.0295(8) 0.0335(8) 0.0453(9) -0.0006(7) -0.0047(7) 0.0160(7)
C1 0.0288(9) 0.0344(10) 0.0397(10) -0.0092(8) -0.0046(7) 0.0160(8)
C2 0.0278(9) 0.0278(9) 0.0241(13) 0.000 0.000 0.0139(5)
C5 0.0297(10) 0.0319(10) 0.0440(10) 0.0047(8) -0.0036(8) 0.0139(8)
B1 0.096(4) 0.096(4) 0.042(4) 0.000 0.000 0.0478(18)
F1 0.099(9) 0.121(11) 0.077(10) 0.031(6) 0.007(6) 0.063(7)
F2 0.129(10) 0.096(9) 0.115(12) -0.017(7) -0.029(7) 0.044(6)
F3 0.128(7) 0.126(9) 0.038(3) 0.004(4) 0.001(7) 0.041(6)
F4 0.052(6) 0.070(7) 0.036(6) -0.009(5) 0.017(4) 0.024(6)
B11 0.086(9) 0.095(9) 0.052(8) 0.000(8) 0.003(8) 0.040(7)
F11 0.113(9) 0.110(10) 0.076(9) -0.010(7) 0.000(8) 0.062(7)
F21 0.093(11) 0.076(11) 0.051(10) -0.018(8) 0.016(7) 0.034(8)
F31 0.075(11) 0.101(13) 0.065(11) -0.011(9) 0.008(8) 0.031(9)
F41 0.032(7) 0.060(9) 0.042(9) -0.009(7) 0.006(6) 0.014(7)

loop_
_atom_type_symbol
_atom_type_description
_atom_type_scat_dispersion_real
_atom_type_scat_dispersion_imag
_atom_type_scat_source
C C 0.0033 0.0016 'International Tables Vol C Tables 4.2.6.8 and 6.1.1.4'
H H 0.0000 0.0000 'International Tables Vol C Tables 4.2.6.8 and 6.1.1.4'
N N 0.0061 0.0033 'International Tables Vol C Tables 4.2.6.8 and 6.1.1.4'
B B 0.0013 0.0007 'International Tables Vol C Tables 4.2.6.8 and 6.1.1.4'
F F 0.0171 0.0103 'International Tables Vol C Tables 4.2.6.8 and 6.1.1.4'
Fe Fe 0.3463 0.8444 'International Tables Vol C Tables 4.2.6.8 and 6.1.1.4'

loop_
_geom_angle_atom_site_label_1
_geom_angle_atom_site_label_2
_geom_angle_atom_site_label_3
_geom_angle
_geom_angle_site_symmetry_1
_geom_angle_site_symmetry_3
N4 Fe N4 180.00(10) 4 .
N4 Fe N4 88.99(6) 4 5
N4 Fe N4 91.01(6) . 5
N4 Fe N4 91.01(6) 4 2
N4 Fe N4 88.99(6) . 2
N4 Fe N4 180.00(10) 5 2
N4 Fe N4 88.99(6) 4 6
N4 Fe N4 91.01(6) . 6
N4 Fe N4 88.99(6) 5 6
N4 Fe N4 91.01(6) 2 6
N4 Fe N4 91.01(6) 4 3
N4 Fe N4 88.99(6) . 3
N4 Fe N4 91.01(6) 5 3
N4 Fe N4 88.99(6) 2 3
N4 Fe N4 180.00(9) 6 3
C5 N1 N2 108.14(15) . .
C5 N1 C1 130.46(16) . .
N2 N1 C1 121.40(15) . .
N3 N2 N1 107.23(16) . .
N2 N3 N4 109.77(16) . .
C5 N4 N3 105.86(15) . .
C5 N4 Fe 131.69(13) . .
N3 N4 Fe 120.90(12) . .
N1 C1 C2 112.06(14) . .
N1 C1 H1A 109.2 . .
C2 C1 H1A 109.2 . .
N1 C1 H1B 109.2 . .
C2 C1 H1B 109.2 . .
H1A C1 H1B 107.9 . .
C1 C2 C1 110.46(12) 2_655 3_665
C1 C2 C1 110.46(12) 2_655 .
C1 C2 C1 110.46(12) 3_665 .
C1 C2 H2 108.5 2_655 .
C1 C2 H2 108.5 3_665 .
C1 C2 H2 108.5 . .
N4 C5 N1 109.00(16) . .
N4 C5 H5 125.5 . .
N1 C5 H5 125.5 . .
F2 B1 F2 119.41(15) 2_665 .
F2 B1 F2 119.41(15) 2_665 3_565
F2 B1 F2 119.41(15) . 3_565
F2 B1 F3 82.1(13) 2_665 3_565
F2 B1 F3 90.9(14) . 3_565
F2 B1 F3 110.1(5) 3_565 3_565
F2 B1 F3 110.1(5) 2_665 2_665
F2 B1 F3 82.1(13) . 2_665
F2 B1 F3 90.9(14) 3_565 2_665
F3 B1 F3 28.6(9) 3_565 2_665
F2 B1 F3 90.9(14) 2_665 .
F2 B1 F3 110.1(5) . .
F2 B1 F3 82.1(13) 3_565 .
F3 B1 F3 28.6(9) 3_565 .
F3 B1 F3 28.6(9) 2_665 .
F2 B1 F1 26.3(12) 2_665 3_565
F2 B1 F1 116.9(8) . 3_565
F2 B1 F1 109.1(6) 3_565 3_565
F3 B1 F1 108.4(7) 3_565 3_565
F3 B1 F1 136.4(11) 2_665 3_565
F3 B1 F1 114.4(19) . 3_565
F2 B1 F1 109.1(6) 2_665 2_665
F2 B1 F1 26.3(12) . 2_665
F2 B1 F1 116.9(8) 3_565 2_665
F3 B1 F1 114.4(19) 3_565 2_665
F3 B1 F1 108.4(7) 2_665 2_665
F3 B1 F1 136.4(11) . 2_665
F1 B1 F1 96.7(13) 3_565 2_665
F2 B1 F1 116.9(8) 2_665 .
F2 B1 F1 109.1(6) . .
F2 B1 F1 26.3(12) 3_565 .
F3 B1 F1 136.4(11) 3_565 .
F3 B1 F1 114.4(19) 2_665 .
F3 B1 F1 108.4(7) . .
F1 B1 F1 96.7(13) 3_565 .
F1 B1 F1 96.7(13) 2_665 .
F2 B1 F4 20.9(8) 2_665 .
F2 B1 F4 108.1(6) . .
F2 B1 F4 122.1(9) 3_565 .
F3 B1 F4 99.8(16) 3_565 .
F3 B1 F4 128.4(12) 2_665 .
F3 B1 F4 111.6(13) . .
F1 B1 F4 13.2(10) 3_565 .
F1 B1 F4 91.7(8) 2_665 .
F1 B1 F4 109.5(6) . .
F2 B1 F4 122.1(9) 2_665 3_565
F2 B1 F4 20.9(8) . 3_565
F2 B1 F4 108.1(6) 3_565 3_565
F3 B1 F4 111.6(13) 3_565 3_565
F3 B1 F4 99.8(16) 2_665 3_565
F3 B1 F4 128.4(12) . 3_565
F1 B1 F4 109.5(6) 3_565 3_565
F1 B1 F4 13.2(10) 2_665 3_565
F1 B1 F4 91.7(8) . 3_565
F4 B1 F4 104.8(10) . 3_565
F2 B1 F4 108.1(6) 2_665 2_665
F2 B1 F4 122.1(9) . 2_665
F2 B1 F4 20.9(8) 3_565 2_665
F3 B1 F4 128.4(12) 3_565 2_665
F3 B1 F4 111.6(13) 2_665 2_665
F3 B1 F4 99.8(16) . 2_665
F1 B1 F4 91.7(8) 3_565 2_665
F1 B1 F4 109.5(6) 2_665 2_665
F1 B1 F4 13.2(10) . 2_665
F4 B1 F4 104.8(10) . 2_665
F4 B1 F4 104.8(10) 3_565 2_665
F4 F1 F2 52(5) 2_665 3_565
F4 F1 B1 83.8(11) 2_665 .
F2 F1 B1 76.5(7) 3_565 .
F4 F2 F1 30.0(15) 3_565 2_665
F4 F2 B1 80.2(8) 3_565 .
F1 F2 B1 77.1(8) 2_665 .
F3 F3 F3 60.000(4) 2_665 3_565
F3 F3 B1 75.7(5) 2_665 .
F3 F3 B1 75.7(5) 3_565 .
F1 F4 F2 98(5) 3_565 2_665
F1 F4 B1 83.0(11) 3_565 .
F2 F4 B1 78.9(7) 2_665 .
F31 B11 F41 110(2) . .
F31 B11 F21 108.3(7) . .
F41 B11 F21 109.8(7) . .
F31 B11 F11 109.4(7) . .
F41 B11 F11 109.7(7) . .
F21 B11 F11 109.4(7) . .

loop_
_geom_bond_atom_site_label_1
_geom_bond_atom_site_label_2
_geom_bond_distance
_geom_bond_site_symmetry_2
Fe N4 2.1792(15) 4
Fe N4 2.1793(15) .
Fe N4 2.1792(15) 5
Fe N4 2.1792(15) 2
Fe N4 2.1793(15) 6
Fe N4 2.1793(15) 3
N1 C5 1.318(2) .
N1 N2 1.341(2) .
N1 C1 1.460(2) .
N2 N3 1.286(3) .
N3 N4 1.358(2) .
N4 C5 1.314(2) .
C1 C2 1.528(2) .
C1 H1A 0.9700 .
C1 H1B 0.9700 .
C2 C1 1.528(2) 2_655
C2 C1 1.528(2) 3_665
C2 H2 0.9800 .
C5 H5 0.9300 .
B1 F2 1.393(6) 2_665
B1 F2 1.393(6) .
B1 F2 1.393(6) 3_565
B1 F3 1.395(6) 3_565
B1 F3 1.395(6) 2_665
B1 F3 1.395(6) .
B1 F1 1.396(6) 3_565
B1 F1 1.396(6) 2_665
B1 F1 1.396(6) .
B1 F4 1.399(6) .
B1 F4 1.399(6) 3_565
B1 F4 1.399(6) 2_665
F1 F4 0.32(3) 2_665
F1 F2 0.64(3) 3_565
F2 F4 0.51(2) 3_565
F2 F1 0.64(3) 2_665
F3 F3 0.69(2) 2_665
F3 F3 0.69(2) 3_565
F4 F1 0.32(3) 3_565
F4 F2 0.51(2) 2_665
B11 F31 1.394(13) .
B11 F41 1.395(13) .
B11 F21 1.395(13) .
B11 F11 1.396(13) .

loop_
_geom_torsion_atom_site_label_1
_geom_torsion_atom_site_label_2
_geom_torsion_atom_site_label_3
_geom_torsion_atom_site_label_4
_geom_torsion
_geom_torsion_site_symmetry_1
_geom_torsion_site_symmetry_4
C5 N1 N2 N3 0.1(3) . .
C1 N1 N2 N3 -179.09(18) . .
N1 N2 N3 N4 0.1(3) . .
N2 N3 N4 C5 -0.2(3) . .
N2 N3 N4 Fe -167.62(16) . .
N4 Fe N4 C5 56(100) 4 .
N4 Fe N4 C5 115.8(2) 5 .
N4 Fe N4 C5 -64.2(2) 2 .
N4 Fe N4 C5 26.81(16) 6 .
N4 Fe N4 C5 -153.19(16) 3 .
N4 Fe N4 N3 -141(100) 4 .
N4 Fe N4 N3 -80.51(13) 5 .
N4 Fe N4 N3 99.49(13) 2 .
N4 Fe N4 N3 -169.51(16) 6 .
N4 Fe N4 N3 10.49(16) 3 .
C5 N1 C1 C2 -95.3(2) . .
N2 N1 C1 C2 83.7(2) . .
N1 C1 C2 C1 -69.9(3) . 2_655
N1 C1 C2 C1 167.54(15) . 3_665
N3 N4 C5 N1 0.3(2) . .
Fe N4 C5 N1 165.76(12) . .
N2 N1 C5 N4 -0.2(2) . .
C1 N1 C5 N4 178.85(16) . .
F2 B1 F1 F4 -50(6) 2_665 2_665
F2 B1 F1 F4 170(6) . 2_665
F2 B1 F1 F4 52(5) 3_565 2_665
F3 B1 F1 F4 58(8) 3_565 2_665
F3 B1 F1 F4 81(6) 2_665 2_665
F3 B1 F1 F4 51(6) . 2_665
F1 B1 F1 F4 -68(7) 3_565 2_665
F1 B1 F1 F4 -166(6) 2_665 2_665
F4 B1 F1 F4 -71(6) . 2_665
F4 B1 F1 F4 -178(7) 3_565 2_665
F2 B1 F1 F2 -102.5(16) 2_665 3_565
F2 B1 F1 F2 118.2(12) . 3_565
F3 B1 F1 F2 5(3) 3_565 3_565
F3 B1 F1 F2 28.4(17) 2_665 3_565
F3 B1 F1 F2 -1.7(17) . 3_565
F1 B1 F1 F2 -120(2) 3_565 3_565
F1 B1 F1 F2 142.1(15) 2_665 3_565
F4 B1 F1 F2 -123.7(13) . 3_565
F4 B1 F1 F2 130(2) 3_565 3_565
F4 B1 F1 F2 -52(5) 2_665 3_565
F2 B1 F2 F4 -103(2) 2_665 3_565
F2 B1 F2 F4 61(2) 3_565 3_565
F3 B1 F2 F4 175.2(19) 3_565 3_565
F3 B1 F2 F4 148(2) 2_665 3_565
F3 B1 F2 F4 154(3) . 3_565
F1 B1 F2 F4 -73.6(17) 3_565 3_565
F1 B1 F2 F4 -30.5(16) 2_665 3_565
F1 B1 F2 F4 35(3) . 3_565
F4 B1 F2 F4 -84(3) . 3_565
F4 B1 F2 F4 37.2(18) 2_665 3_565
F2 B1 F2 F1 -73.0(18) 2_665 2_665
F2 B1 F2 F1 91.8(18) 3_565 2_665
F3 B1 F2 F1 -154.3(15) 3_565 2_665
F3 B1 F2 F1 178.3(16) 2_665 2_665
F3 B1 F2 F1 -176(2) . 2_665
F1 B1 F2 F1 -43.2(15) 3_565 2_665
F1 B1 F2 F1 65(2) . 2_665
F4 B1 F2 F1 -54(2) . 2_665
F4 B1 F2 F1 30.5(16) 3_565 2_665
F4 B1 F2 F1 67.7(14) 2_665 2_665
F2 B1 F3 F3 -134(5) 2_665 2_665
F2 B1 F3 F3 -12(5) . 2_665
F2 B1 F3 F3 107(5) 3_565 2_665
F3 B1 F3 F3 -62.13(13) 3_565 2_665
F1 B1 F3 F3 -146(4) 3_565 2_665
F1 B1 F3 F3 -14(6) 2_665 2_665
F1 B1 F3 F3 107(4) . 2_665
F4 B1 F3 F3 -132(5) . 2_665
F4 B1 F3 F3 0(6) 3_565 2_665
F4 B1 F3 F3 118(4) 2_665 2_665
F2 B1 F3 F3 -72(5) 2_665 3_565
F2 B1 F3 F3 50(5) . 3_565
F2 B1 F3 F3 169(5) 3_565 3_565
F3 B1 F3 F3 62.13(15) 2_665 3_565
F1 B1 F3 F3 -84(4) 3_565 3_565
F1 B1 F3 F3 48(6) 2_665 3_565
F1 B1 F3 F3 170(5) . 3_565
F4 B1 F3 F3 -70(5) . 3_565
F4 B1 F3 F3 62(6) 3_565 3_565
F4 B1 F3 F3 180(5) 2_665 3_565
F2 B1 F4 F1 -100(5) 2_665 3_565
F2 B1 F4 F1 134(6) . 3_565
F2 B1 F4 F1 -11(7) 3_565 3_565
F3 B1 F4 F1 -132(6) 3_565 3_565
F3 B1 F4 F1 -132(7) 2_665 3_565
F3 B1 F4 F1 -105(6) . 3_565
F1 B1 F4 F1 113(7) 2_665 3_565
F1 B1 F4 F1 15(6) . 3_565
F4 B1 F4 F1 112(6) 3_565 3_565
F4 B1 F4 F1 2(7) 2_665 3_565
F2 B1 F4 F2 -126.5(18) . 2_665
F2 B1 F4 F2 89(2) 3_565 2_665
F3 B1 F4 F2 -32.3(19) 3_565 2_665
F3 B1 F4 F2 -32(3) 2_665 2_665
F3 B1 F4 F2 -5(2) . 2_665
F1 B1 F4 F2 100(5) 3_565 2_665
F1 B1 F4 F2 -147(3) 2_665 2_665
F1 B1 F4 F2 114.8(18) . 2_665
F4 B1 F4 F2 -148.0(17) 3_565 2_665
F4 B1 F4 F2 102(3) 2_665 2_665
